data_2106791
loop_
_publ_author_name
'Ryan, R.R.'
'Penneman, R.A.'
'Rosenzweig, A.'

_publ_section_title
;
 The Crystal Structure of Ammonium Thorium(IV) Octafluoride, (N H4)4 Th F8
;
_journal_name_full 'Acta Crystallographica B (24,1968-38,1982)'
_journal_page_first 1958
_journal_page_last 1962
_journal_volume 25
_journal_year 1969
_chemical_formula_sum 'F8 H16 N4 Th'
_chemical_name_systematic '(N H4)4 Th F8'
_space_group_IT_number 2
_symmetry_space_group_name_Hall '-P 1'
_symmetry_space_group_name_H-M 'P -1'
_cell_angle_alpha 88.383
_cell_angle_beta 96.083
_cell_angle_gamma 106.333
_cell_formula_units_Z 2
_cell_length_a 8.477
_cell_length_b 8.364
_cell_length_c 7.308
_cell_volume 494.438
_citation_journal_id_ASTM ACBCAR
_cod_data_source_file Ryan_ACBCAR_1969_1228.cif
_cod_data_source_block H16F8N4Th1
_cod_original_formula_sum 'H16 F8 N4 Th1'
_cod_database_code 2106791

loop_
_symmetry_equiv_pos_as_xyz
x,y,z
-x,-y,-z

loop_
_atom_site_label
_atom_site_type_symbol
_atom_site_fract_x
_atom_site_fract_y
_atom_site_fract_z
_atom_site_occupancy
_atom_site_U_iso_or_equiv
N2 N-3 0.4599 0.1034 0.1612 1 0.0
F6 F-1 0.268 0.7861 0.1805 1 0.0
N4 N-3 0.806 0.9046 0.4708 1 0.0
Th1 Th+4 0.9926 0.2486 0.9902 1 0.0
F1 F-1 0.279 0.2808 0.9531 1 0.0
N1 N-3 0.4427 0.5601 0.2019 1 0.0
F3 F-1 0.7884 0.1161 0.1793 1 0.0
N3 N-3 0.8073 0.4065 0.459 1 0.0
F7 F-1 0.8664 0.4619 0.0753 1 0.0
F2 F-1 0.1184 0.3479 0.2695 1 0.0
F8 F-1 0.4817 0.2986 0.4497 1 0.0
F4 F-1 0.0824 0.0243 0.1524 1 0.0
F5 F-1 0.018 0.2758 0.6732 1 0.0
